data_4037736
loop_
_publ_author_name
'Swamy, K. C. Kumara'
'Sunke, Rajnikanth'
'Kalyani, Adula'

_publ_section_title
;
 Cu(I)-Catalyzed Ligand-free Tandem One Pot or Sequential Annulation via
 Knoevenagel Intermediate: An Entry into Multifunctional Naphthalenes,
 Phenanthrenes, Quinolines and Benzo[b]carbazoles.
;
_journal_name_full 'The Journal of organic chemistry'
_journal_paper_doi 10.1021/acs.joc.9b02991
_journal_year 2019
_chemical_formula_sum 'C12 H7 N3'
_chemical_formula_weight 193.21
_space_group_IT_number 14
_space_group_name_Hall '-P 2ybc'
_space_group_name_H-M_alt 'P 1 21/c 1'
_symmetry_cell_setting monoclinic
_symmetry_space_group_name_H-M 'P 1 21/c 1'
_atom_sites_solution_hydrogens geom
_atom_sites_solution_primary direct
_atom_sites_solution_secondary difmap
_audit_creation_method SHELXL-97
_cell_angle_alpha 90.00
_cell_angle_beta 92.661(6)
_cell_angle_gamma 90.00
_cell_formula_units_Z 4
_cell_length_a 3.8196(5)
_cell_length_b 16.069(2)
_cell_length_c 15.350(2)
_cell_measurement_reflns_used 5976
_cell_measurement_temperature 298(2)
_cell_measurement_theta_max 25.15
_cell_measurement_theta_min 2.54
_cell_volume 941.1(2)
_computing_structure_refinement 'SHELXL-97 (Sheldrick, 1997)'
_computing_structure_solution 'SHELXS-97 (Sheldrick, 1990)'
_diffrn_ambient_temperature 298(2)
_diffrn_measured_fraction_theta_full 0.999
_diffrn_measured_fraction_theta_max 0.999
_diffrn_measurement_device_type 'Bruker APEX-II CCD'
_diffrn_measurement_method '\f and \w scans'
_diffrn_radiation_monochromator graphite
_diffrn_radiation_source 'fine-focus sealed tube'
_diffrn_radiation_type MoK\a
_diffrn_radiation_wavelength 0.71073
_diffrn_reflns_av_R_equivalents 0.0962
_diffrn_reflns_av_sigmaI/netI 0.0273
_diffrn_reflns_limit_h_max 4
_diffrn_reflns_limit_h_min -4
_diffrn_reflns_limit_k_max 19
_diffrn_reflns_limit_k_min -19
_diffrn_reflns_limit_l_max 18
_diffrn_reflns_limit_l_min -18
_diffrn_reflns_number 32029
_diffrn_reflns_theta_full 25.00
_diffrn_reflns_theta_max 25.00
_diffrn_reflns_theta_min 2.54
_exptl_absorpt_coefficient_mu 0.086
_exptl_absorpt_correction_type none
_exptl_crystal_colour colourless
_exptl_crystal_density_diffrn 1.364
_exptl_crystal_density_method 'not measured'
_exptl_crystal_description Needle
_exptl_crystal_F_000 400
_exptl_crystal_size_max 0.20
_exptl_crystal_size_mid 0.01
_exptl_crystal_size_min 0.01
_refine_diff_density_max 0.113
_refine_diff_density_min -0.211
_refine_diff_density_rms 0.046
_refine_ls_extinction_method none
_refine_ls_goodness_of_fit_ref 1.080
_refine_ls_hydrogen_treatment mixed
_refine_ls_matrix_type full
_refine_ls_number_parameters 142
_refine_ls_number_reflns 1664
_refine_ls_number_restraints 0
_refine_ls_restrained_S_all 1.080
_refine_ls_R_factor_all 0.0687
_refine_ls_R_factor_gt 0.0433
_refine_ls_shift/su_max 0.000
_refine_ls_shift/su_mean 0.000
_refine_ls_structure_factor_coef Fsqd
_refine_ls_weighting_details 'calc w=1/[\s^2^(Fo^2^)+(0.0450P)^2^+0.2655P] where P=(Fo^2^+2Fc^2^)/3'
_refine_ls_weighting_scheme calc
_refine_ls_wR_factor_gt 0.0982
_refine_ls_wR_factor_ref 0.1071
_reflns_number_gt 1216
_reflns_number_total 1664
_reflns_threshold_expression >2sigma(I)
_cod_data_source_file jo9b02991_si_001.cif
_cod_data_source_block Compound7aa
_cod_depositor_comments
;
The following automatic conversions were performed:

data item '_symmetry_cell_setting' value 'Monoclinic' was changed to
'monoclinic' in accordance with the
/home/data/users/saulius/crontab/automatic-downloads/rss-feeds/ACS/lib/dictionaries/cif_core.dic
dictionary named 'cif_core.dic' version 2.4.2 last updated on
2011-04-26.

Automatic conversion script
Id: cif_fix_values 7556 2019-12-06 15:28:31Z antanas 
;
_cod_original_sg_symbol_H-M P2(1)/c
_cod_database_code 4037736

loop_
_symmetry_equiv_pos_as_xyz
'x, y, z'
'-x, y+1/2, -z+1/2'
'-x, -y, -z'
'x, -y-1/2, z-1/2'

loop_
_atom_site_label
_atom_site_type_symbol
_atom_site_fract_x
_atom_site_fract_y
_atom_site_fract_z
_atom_site_U_iso_or_equiv
_atom_site_adp_type
_atom_site_occupancy
_atom_site_symmetry_multiplicity
_atom_site_calc_flag
_atom_site_refinement_flags
C5 C 0.3136(4) 0.71122(11) 0.33662(11) 0.0326(4) Uani 1 1 d .
C6 C 0.3848(4) 0.79535(11) 0.31423(10) 0.0326(4) Uani 1 1 d .
C4 C 0.4139(4) 0.68259(11) 0.42124(11) 0.0341(4) Uani 1 1 d .
C7 C 0.5530(4) 0.84990(10) 0.37236(11) 0.0331(4) Uani 1 1 d .
N2 N 0.6259(5) 0.92962(10) 0.35077(12) 0.0493(5) Uani 1 1 d .
C3 C 0.5842(4) 0.73827(11) 0.47978(11) 0.0375(5) Uani 1 1 d .
H3 H 0.6529 0.7199 0.5354 0.045 Uiso 1 1 calc R
C9 C 0.1450(5) 0.65523(12) 0.27792(12) 0.0412(5) Uani 1 1 d .
H9 H 0.0783 0.6726 0.2218 0.049 Uiso 1 1 calc R
C12 C 0.3399(5) 0.59989(11) 0.44452(13) 0.0449(5) Uani 1 1 d .
H12 H 0.4040 0.5810 0.5003 0.054 Uiso 1 1 calc R
C2 C 0.6514(4) 0.81881(11) 0.45700(11) 0.0343(4) Uani 1 1 d .
C10 C 0.0792(5) 0.57561(12) 0.30302(14) 0.0475(5) Uani 1 1 d .
H10 H -0.0328 0.5393 0.2636 0.057 Uiso 1 1 calc R
C11 C 0.1760(5) 0.54746(12) 0.38637(14) 0.0494(5) Uani 1 1 d .
H11 H 0.1286 0.4929 0.4023 0.059 Uiso 1 1 calc R
N1 N 0.9602(5) 0.91948(11) 0.56605(12) 0.0610(5) Uani 1 1 d .
H1A H 0.722(6) 0.9664(15) 0.3902(15) 0.073 Uiso 1 1 d .
H1B H 0.561(6) 0.9483(14) 0.2987(15) 0.073 Uiso 1 1 d .
C13 C 0.8235(5) 0.87401(12) 0.51890(12) 0.0427(5) Uani 1 1 d .
N3 N 0.1831(5) 0.85056(12) 0.16326(12) 0.0677(6) Uani 1 1 d .
C14 C 0.2750(5) 0.82570(12) 0.22994(13) 0.0424(5) Uani 1 1 d .

loop_
_atom_site_aniso_label
_atom_site_aniso_U_11
_atom_site_aniso_U_22
_atom_site_aniso_U_33
_atom_site_aniso_U_23
_atom_site_aniso_U_13
_atom_site_aniso_U_12
C5 0.0286(9) 0.0339(10) 0.0354(10) -0.0060(8) 0.0032(7) 0.0035(7)
C6 0.0335(9) 0.0336(10) 0.0303(10) -0.0011(8) -0.0015(7) 0.0025(8)
C4 0.0337(9) 0.0323(10) 0.0363(10) -0.0017(8) 0.0024(8) 0.0032(8)
C7 0.0321(9) 0.0291(10) 0.0383(10) -0.0009(8) 0.0025(7) 0.0028(8)
N2 0.0633(11) 0.0332(10) 0.0505(11) 0.0031(8) -0.0069(9) -0.0075(8)
C3 0.0404(10) 0.0404(11) 0.0316(10) 0.0009(8) -0.0006(8) 0.0022(8)
C9 0.0401(10) 0.0409(12) 0.0420(11) -0.0098(9) -0.0035(8) 0.0007(9)
C12 0.0485(12) 0.0348(11) 0.0514(12) 0.0043(9) 0.0044(9) 0.0009(9)
C2 0.0350(10) 0.0344(10) 0.0332(10) -0.0060(8) -0.0008(8) 0.0006(8)
C10 0.0425(11) 0.0392(12) 0.0607(14) -0.0180(10) 0.0004(10) -0.0033(9)
C11 0.0484(12) 0.0322(11) 0.0678(14) -0.0025(10) 0.0057(10) -0.0039(9)
N1 0.0750(13) 0.0529(12) 0.0537(11) -0.0115(9) -0.0138(10) -0.0100(10)
C13 0.0480(11) 0.0387(11) 0.0409(11) -0.0038(9) -0.0035(9) -0.0019(9)
N3 0.0901(15) 0.0676(13) 0.0444(11) 0.0098(10) -0.0088(10) 0.0085(11)
C14 0.0492(11) 0.0383(11) 0.0393(12) -0.0011(9) -0.0021(9) 0.0025(9)

loop_
_atom_type_symbol
_atom_type_description
_atom_type_scat_dispersion_real
_atom_type_scat_dispersion_imag
_atom_type_scat_source
C C 0.0033 0.0016 'International Tables Vol C Tables 4.2.6.8 and 6.1.1.4'
H H 0.0000 0.0000 'International Tables Vol C Tables 4.2.6.8 and 6.1.1.4'
N N 0.0061 0.0033 'International Tables Vol C Tables 4.2.6.8 and 6.1.1.4'

loop_
_geom_angle_atom_site_label_1
_geom_angle_atom_site_label_2
_geom_angle_atom_site_label_3
_geom_angle
C9 C5 C4 118.44(17)
C9 C5 C6 122.61(16)
C4 C5 C6 118.95(15)
C7 C6 C5 122.18(15)
C7 C6 C14 118.36(16)
C5 C6 C14 119.45(15)
C3 C4 C12 122.05(17)
C3 C4 C5 118.53(16)
C12 C4 C5 119.43(16)
N2 C7 C6 122.29(16)
N2 C7 C2 120.36(16)
C6 C7 C2 117.34(15)
C2 C3 C4 121.70(16)
C10 C9 C5 120.26(18)
C11 C12 C4 120.67(19)
C3 C2 C7 121.31(15)
C3 C2 C13 120.05(16)
C7 C2 C13 118.64(16)
C9 C10 C11 121.37(18)
C12 C11 C10 119.82(19)
N1 C13 C2 178.0(2)
N3 C14 C6 178.9(2)

loop_
_geom_bond_atom_site_label_1
_geom_bond_atom_site_label_2
_geom_bond_distance
C5 C9 1.408(2)
C5 C4 1.414(2)
C5 C6 1.424(2)
C6 C7 1.387(2)
C6 C14 1.427(3)
C4 C3 1.406(2)
C4 C12 1.408(2)
C7 N2 1.355(2)
C7 C2 1.426(2)
C3 C2 1.368(2)
C9 C10 1.363(3)
C12 C11 1.359(3)
C2 C13 1.437(2)
C10 C11 1.391(3)
N1 C13 1.138(2)
N3 C14 1.139(2)
